data_4063590
loop_
_publ_author_name
'Michel, Reent'
'Herbst-Irmer, Regine'
'Stalke, Dietmar'

_publ_contact_author_address
;Institute for Inorganic Chemistry
University of G\"ottingen
Tammannstr. 4
D-37077 G\"ottingen
Germany
;
_publ_contact_author_email rherbst@shelx,uni-ac.gwdg.de
_publ_contact_author_name 'Regine Herbst-Irmer'
_publ_contact_author_phone '+49551 393007'
_publ_section_title
;
 Revealing Coordination Patterns in C5-Cyclic Lithium Organics
;
_journal_issue 16
_journal_name_full Organometallics
_journal_page_first 4379
_journal_paper_doi 10.1021/om200471e
_journal_volume 30
_journal_year 2011
_chemical_formula_sum 'C14 H28 Li N3'
_chemical_formula_weight 245.33
_chemical_name_systematic
; 
 ? 
;
_space_group_IT_number 2
_symmetry_cell_setting triclinic
_symmetry_space_group_name_Hall '-P 1'
_symmetry_space_group_name_H-M 'P -1'
_atom_sites_solution_hydrogens geom
_atom_sites_solution_primary direct
_atom_sites_solution_secondary difmap
_audit_creation_method SHELXL-97
_cell_angle_alpha 71.90(2)
_cell_angle_beta 86.88(2)
_cell_angle_gamma 65.43(2)
_cell_formula_units_Z 2
_cell_length_a 8.139(3)
_cell_length_b 8.843(3)
_cell_length_c 12.721(4)
_cell_measurement_reflns_used 3551
_cell_measurement_temperature 100(2)
_cell_measurement_theta_max 24.968
_cell_measurement_theta_min 2.670
_cell_volume 788.5(5)
_computing_cell_refinement 'SAINT V7.68A'
_computing_data_collection 'APEX2 v2011.2'
_computing_data_reduction 'SAINT V7.68A'
_computing_molecular_graphics 'XSHELL in SHELXTL-97'
_computing_publication_material 'XSHELL in SHELXTL-97'
_computing_structure_refinement 'SHELXL in SHELXTL Version 2008/3'
_computing_structure_solution 'SHELXS in SHELXTL Version 2008/3'
_diffrn_ambient_temperature 100(2)
_diffrn_measured_fraction_theta_full 0.995
_diffrn_measured_fraction_theta_max 0.995
_diffrn_measurement_device_type 'Smart APEX II Ultra'
_diffrn_measurement_method 'omega scans'
_diffrn_radiation_monochromator mirror
_diffrn_radiation_source 'INCOATEC Mo Microsource'
_diffrn_radiation_type MoK\a
_diffrn_radiation_wavelength 0.71073
_diffrn_reflns_av_R_equivalents 0.0172
_diffrn_reflns_av_sigmaI/netI 0.0172
_diffrn_reflns_limit_h_max 9
_diffrn_reflns_limit_h_min -9
_diffrn_reflns_limit_k_max 10
_diffrn_reflns_limit_k_min -10
_diffrn_reflns_limit_l_max 15
_diffrn_reflns_limit_l_min -15
_diffrn_reflns_number 8541
_diffrn_reflns_theta_full 25.01
_diffrn_reflns_theta_max 25.01
_diffrn_reflns_theta_min 1.69
_exptl_absorpt_coefficient_mu 0.061
_exptl_absorpt_correction_T_max 1.0000
_exptl_absorpt_correction_T_min 0.9288
_exptl_absorpt_correction_type multi-scan
_exptl_absorpt_process_details SADABS-2008/1
_exptl_crystal_colour colourless
_exptl_crystal_density_diffrn 1.033
_exptl_crystal_density_method 'not measured'
_exptl_crystal_description block
_exptl_crystal_F_000 272
_exptl_crystal_size_max 0.15
_exptl_crystal_size_mid 0.1
_exptl_crystal_size_min 0.1
_refine_diff_density_max 0.147
_refine_diff_density_min -0.142
_refine_diff_density_rms 0.026
_refine_ls_extinction_coef 0.017(4)
_refine_ls_extinction_expression Fc^*^=kFc[1+0.001xFc^2^\l^3^/sin(2\q)]^-1/4^
_refine_ls_extinction_method SHELXL
_refine_ls_goodness_of_fit_ref 1.032
_refine_ls_hydrogen_treatment constr
_refine_ls_matrix_type full
_refine_ls_number_parameters 273
_refine_ls_number_reflns 2767
_refine_ls_number_restraints 509
_refine_ls_restrained_S_all 0.961
_refine_ls_R_factor_all 0.0496
_refine_ls_R_factor_gt 0.0380
_refine_ls_shift/su_max 0.001
_refine_ls_shift/su_mean 0.000
_refine_ls_structure_factor_coef Fsqd
_refine_ls_weighting_details 'calc w=1/[\s^2^(Fo^2^)+(0.0442P)^2^+0.1658P] where P=(Fo^2^+2Fc^2^)/3'
_refine_ls_weighting_scheme calc
_refine_ls_wR_factor_gt 0.0934
_refine_ls_wR_factor_ref 0.1001
_reflns_number_gt 2246
_reflns_number_total 2767
_reflns_threshold_expression >2sigma(I)
_cod_data_source_file om200471e_si_001.cif
_cod_data_source_block 1
_cod_original_sg_symbol_H-M P-1
_cod_database_code 4063590

loop_
_symmetry_equiv_pos_as_xyz
'x, y, z'
'-x, -y, -z'

loop_
_atom_site_label
_atom_site_type_symbol
_atom_site_fract_x
_atom_site_fract_y
_atom_site_fract_z
_atom_site_U_iso_or_equiv
_atom_site_adp_type
_atom_site_occupancy
_atom_site_symmetry_multiplicity
_atom_site_calc_flag
_atom_site_refinement_flags
_atom_site_disorder_assembly
_atom_site_disorder_group
Li1 Li 0.4033(2) 0.4010(3) 0.26515(16) 0.0380(5) Uani 1 1 d . . .
C1 C 0.57741(16) 0.49937(19) 0.35006(11) 0.0455(3) Uani 1 1 d . A .
H1 H 0.5170 0.5834 0.3870 0.055 Uiso 1 1 calc R . .
C2 C 0.65557(16) 0.31813(19) 0.39952(11) 0.0447(3) Uani 1 1 d . A .
H2 H 0.6583 0.2572 0.4759 0.054 Uiso 1 1 calc R . .
C3 C 0.72916(16) 0.24180(18) 0.31732(11) 0.0435(3) Uani 1 1 d . A .
H3 H 0.7905 0.1197 0.3278 0.052 Uiso 1 1 calc R . .
C4 C 0.69686(15) 0.37675(18) 0.21638(11) 0.0429(3) Uani 1 1 d . A .
H4 H 0.7325 0.3622 0.1465 0.052 Uiso 1 1 calc R . .
C5 C 0.60289(16) 0.53667(18) 0.23679(11) 0.0436(3) Uani 1 1 d . A .
H5 H 0.5635 0.6500 0.1834 0.052 Uiso 1 1 calc R . .
C6 C 0.1321(4) 0.7714(4) 0.2700(4) 0.0704(10) Uani 0.5711(19) 1 d PDU A 1
H6A H 0.2265 0.8141 0.2493 0.106 Uiso 0.5711(19) 1 calc PR A 1
H6B H 0.1507 0.7066 0.3496 0.106 Uiso 0.5711(19) 1 calc PR A 1
H6C H 0.0127 0.8712 0.2534 0.106 Uiso 0.5711(19) 1 calc PR A 1
C7 C 0.1219(4) 0.7495(4) 0.0886(2) 0.0768(10) Uani 0.5711(19) 1 d PDU A 1
H7A H 0.2186 0.7897 0.0705 0.115 Uiso 0.5711(19) 1 calc PR A 1
H7B H 0.0038 0.8509 0.0690 0.115 Uiso 0.5711(19) 1 calc PR A 1
H7C H 0.1303 0.6709 0.0466 0.115 Uiso 0.5711(19) 1 calc PR A 1
N1 N 0.1414(11) 0.6559(9) 0.2073(6) 0.042(2) Uani 0.5711(19) 1 d PDU A 1
C8 C -0.0001(3) 0.5928(3) 0.23594(18) 0.0366(6) Uani 0.5711(19) 1 d PDU A 1
H8A H -0.0101 0.5379 0.1810 0.044 Uiso 0.5711(19) 1 calc PR A 1
H8B H -0.1176 0.6940 0.2311 0.044 Uiso 0.5711(19) 1 calc PR A 1
C9 C 0.0357(9) 0.4605(7) 0.3515(5) 0.046(2) Uani 0.5711(19) 1 d PDU A 1
H9A H 0.0300 0.5196 0.4070 0.055 Uiso 0.5711(19) 1 calc PR A 1
H9B H -0.0611 0.4182 0.3639 0.055 Uiso 0.5711(19) 1 calc PR A 1
N2 N 0.2140(8) 0.3079(7) 0.3693(6) 0.0259(14) Uani 0.5711(19) 1 d PDU A 1
C10 C 0.2734(11) 0.2400(13) 0.4890(7) 0.0452(18) Uani 0.5711(19) 1 d PDU A 1
H10A H 0.2752 0.3344 0.5130 0.068 Uiso 0.5711(19) 1 calc PR A 1
H10B H 0.3954 0.1444 0.5023 0.068 Uiso 0.5711(19) 1 calc PR A 1
H10C H 0.1890 0.1961 0.5310 0.068 Uiso 0.5711(19) 1 calc PR A 1
C11 C 0.2178(12) 0.1592(11) 0.3367(7) 0.0413(15) Uani 0.5711(19) 1 d PDU A 1
H11A H 0.1105 0.1369 0.3622 0.050 Uiso 0.5711(19) 1 calc PR A 1
H11B H 0.3276 0.0523 0.3737 0.050 Uiso 0.5711(19) 1 calc PR A 1
C12 C 0.2183(3) 0.1960(3) 0.2124(2) 0.0398(6) Uani 0.5711(19) 1 d PDU A 1
H12A H 0.2175 0.0956 0.1937 0.048 Uiso 0.5711(19) 1 calc PR A 1
H12B H 0.1071 0.3012 0.1754 0.048 Uiso 0.5711(19) 1 calc PR A 1
N3 N 0.3781(9) 0.2248(10) 0.1712(6) 0.0407(17) Uani 0.5711(19) 1 d PDU A 1
C13 C 0.3465(4) 0.3139(4) 0.0506(2) 0.0564(7) Uani 0.5711(19) 1 d PDU A 1
H13A H 0.4540 0.3316 0.0229 0.085 Uiso 0.5711(19) 1 calc PR A 1
H13B H 0.2417 0.4277 0.0347 0.085 Uiso 0.5711(19) 1 calc PR A 1
H13C H 0.3228 0.2416 0.0139 0.085 Uiso 0.5711(19) 1 calc PR A 1
C14 C 0.5383(3) 0.0580(3) 0.1920(3) 0.0518(7) Uani 0.5711(19) 1 d PDU A 1
H14A H 0.6436 0.0804 0.1647 0.078 Uiso 0.5711(19) 1 calc PR A 1
H14B H 0.5175 -0.0134 0.1533 0.078 Uiso 0.5711(19) 1 calc PR A 1
H14C H 0.5611 -0.0048 0.2720 0.078 Uiso 0.5711(19) 1 calc PR A 1
C6' C 0.1629(5) 0.8183(4) 0.1984(3) 0.0474(9) Uani 0.4289(19) 1 d PDU A 2
H6'1 H 0.2246 0.8421 0.1310 0.071 Uiso 0.4289(19) 1 calc PR A 2
H6'2 H 0.2391 0.7973 0.2630 0.071 Uiso 0.4289(19) 1 calc PR A 2
H6'3 H 0.0469 0.9193 0.1926 0.071 Uiso 0.4289(19) 1 calc PR A 2
C7' C 0.0062(4) 0.7027(4) 0.1159(3) 0.0454(8) Uani 0.4289(19) 1 d PDU A 2
H7'1 H -0.0166 0.6002 0.1214 0.068 Uiso 0.4289(19) 1 calc PR A 2
H7'2 H 0.0615 0.7337 0.0468 0.068 Uiso 0.4289(19) 1 calc PR A 2
H7'3 H -0.1086 0.8016 0.1162 0.068 Uiso 0.4289(19) 1 calc PR A 2
N1' N 0.1299(13) 0.6614(11) 0.2112(7) 0.032(2) Uani 0.4289(19) 1 d PDU A 2
C8' C 0.0415(3) 0.6257(4) 0.3151(2) 0.0355(7) Uani 0.4289(19) 1 d PDU A 2
H8'1 H -0.0845 0.7168 0.3055 0.043 Uiso 0.4289(19) 1 calc PR A 2
H8'2 H 0.1077 0.6306 0.3761 0.043 Uiso 0.4289(19) 1 calc PR A 2
C9' C 0.0395(10) 0.4494(9) 0.3446(7) 0.0274(19) Uani 0.4289(19) 1 d PDU A 2
H9'1 H -0.0213 0.4292 0.4138 0.033 Uiso 0.4289(19) 1 calc PR A 2
H9'2 H -0.0320 0.4475 0.2849 0.033 Uiso 0.4289(19) 1 calc PR A 2
N2' N 0.2236(12) 0.3054(11) 0.3606(9) 0.042(3) Uani 0.4289(19) 1 d PDU A 2
C10' C 0.2877(18) 0.2308(19) 0.4782(10) 0.054(3) Uani 0.4289(19) 1 d PDU A 2
H10D H 0.2942 0.3214 0.5046 0.081 Uiso 0.4289(19) 1 calc PR A 2
H10E H 0.4084 0.1339 0.4885 0.081 Uiso 0.4289(19) 1 calc PR A 2
H10F H 0.2035 0.1870 0.5205 0.081 Uiso 0.4289(19) 1 calc PR A 2
C11' C 0.2054(16) 0.1775(15) 0.3155(9) 0.044(2) Uani 0.4289(19) 1 d PDU A 2
H11C H 0.0964 0.2369 0.2621 0.053 Uiso 0.4289(19) 1 calc PR A 2
H11D H 0.1901 0.0839 0.3766 0.053 Uiso 0.4289(19) 1 calc PR A 2
C12' C 0.3709(4) 0.0980(4) 0.2581(3) 0.0437(8) Uani 0.4289(19) 1 d PDU A 2
H12C H 0.4804 0.0500 0.3096 0.052 Uiso 0.4289(19) 1 calc PR A 2
H12D H 0.3655 -0.0004 0.2392 0.052 Uiso 0.4289(19) 1 calc PR A 2
N3' N 0.3866(12) 0.2241(13) 0.1574(8) 0.036(2) Uani 0.4289(19) 1 d PDU A 2
C13' C 0.2443(5) 0.2751(5) 0.0709(3) 0.0600(10) Uani 0.4289(19) 1 d PDU A 2
H13D H 0.1253 0.3347 0.0956 0.090 Uiso 0.4289(19) 1 calc PR A 2
H13E H 0.2505 0.1702 0.0566 0.090 Uiso 0.4289(19) 1 calc PR A 2
H13F H 0.2621 0.3544 0.0025 0.090 Uiso 0.4289(19) 1 calc PR A 2
C14' C 0.5631(4) 0.1436(5) 0.1131(3) 0.0534(9) Uani 0.4289(19) 1 d PDU A 2
H14D H 0.5747 0.2297 0.0462 0.080 Uiso 0.4289(19) 1 calc PR A 2
H14E H 0.5694 0.0419 0.0944 0.080 Uiso 0.4289(19) 1 calc PR A 2
H14F H 0.6619 0.1059 0.1692 0.080 Uiso 0.4289(19) 1 calc PR A 2

loop_
_atom_site_aniso_label
_atom_site_aniso_U_11
_atom_site_aniso_U_22
_atom_site_aniso_U_33
_atom_site_aniso_U_23
_atom_site_aniso_U_13
_atom_site_aniso_U_12
Li1 0.0277(10) 0.0511(12) 0.0432(12) -0.0188(10) 0.0058(8) -0.0216(9)
C1 0.0288(6) 0.0710(10) 0.0546(8) -0.0353(7) 0.0082(6) -0.0272(6)
C2 0.0287(6) 0.0688(9) 0.0453(8) -0.0202(7) 0.0022(5) -0.0270(6)
C3 0.0278(6) 0.0560(8) 0.0554(8) -0.0213(7) 0.0055(5) -0.0234(6)
C4 0.0284(6) 0.0653(9) 0.0494(8) -0.0268(7) 0.0114(5) -0.0280(6)
C5 0.0270(6) 0.0571(8) 0.0551(8) -0.0200(6) 0.0044(5) -0.0242(6)
C6 0.0402(14) 0.0519(18) 0.143(3) -0.057(2) 0.0263(19) -0.0250(13)
C7 0.0552(17) 0.0566(17) 0.0713(19) 0.0197(14) 0.0132(14) -0.0085(14)
N1 0.039(3) 0.042(4) 0.054(4) -0.013(3) 0.012(2) -0.027(3)
C8 0.0218(10) 0.0350(11) 0.0486(14) -0.0082(10) -0.0012(9) -0.0109(9)
C9 0.022(3) 0.040(3) 0.047(3) 0.001(2) 0.001(2) 0.003(2)
N2 0.017(2) 0.029(2) 0.035(3) -0.0060(18) 0.0044(17) -0.017(2)
C10 0.0220(19) 0.052(3) 0.039(3) 0.003(2) -0.008(2) -0.0050(18)
C11 0.031(2) 0.038(3) 0.056(3) -0.009(2) -0.0009(17) -0.0198(17)
C12 0.0342(12) 0.0348(12) 0.0567(16) -0.0173(10) 0.0003(10) -0.0179(10)
N3 0.030(2) 0.038(3) 0.050(3) -0.017(2) -0.0031(18) -0.0073(19)
C13 0.0705(19) 0.0607(17) 0.0484(17) -0.0258(14) 0.0093(13) -0.0316(15)
C14 0.0359(12) 0.0467(15) 0.079(2) -0.0343(14) 0.0093(12) -0.0135(11)
C6' 0.0378(18) 0.0274(16) 0.074(3) -0.0111(17) 0.0024(17) -0.0144(13)
C7' 0.0392(16) 0.0361(16) 0.0473(18) -0.0081(14) -0.0042(14) -0.0059(13)
N1' 0.023(3) 0.017(3) 0.043(4) -0.004(3) -0.003(3) 0.000(2)
C8' 0.0232(13) 0.0350(16) 0.0469(17) -0.0151(13) 0.0008(11) -0.0091(11)
C9' 0.022(4) 0.039(3) 0.040(3) -0.022(3) 0.011(2) -0.025(3)
N2' 0.027(4) 0.037(4) 0.042(4) -0.007(3) -0.007(3) 0.001(3)
C10' 0.056(5) 0.065(6) 0.044(4) -0.004(3) 0.018(3) -0.038(4)
C11' 0.037(3) 0.032(3) 0.065(5) -0.007(3) 0.003(3) -0.022(3)
C12' 0.0367(16) 0.0285(15) 0.065(2) -0.0131(15) -0.0084(14) -0.0130(13)
N3' 0.040(3) 0.034(4) 0.045(3) -0.020(3) 0.005(2) -0.023(3)
C13' 0.055(2) 0.060(2) 0.062(2) -0.0224(18) -0.0156(18) -0.0162(19)
C14' 0.0481(18) 0.056(2) 0.067(2) -0.040(2) 0.0094(17) -0.0183(16)

loop_
_atom_type_symbol
_atom_type_description
_atom_type_scat_dispersion_real
_atom_type_scat_dispersion_imag
_atom_type_scat_source
C C 0.0033 0.0016 'International Tables Vol C Tables 4.2.6.8 and 6.1.1.4'
H H 0.0000 0.0000 'International Tables Vol C Tables 4.2.6.8 and 6.1.1.4'
Li Li -0.0003 0.0001 'International Tables Vol C Tables 4.2.6.8 and 6.1.1.4'
N N 0.0061 0.0033 'International Tables Vol C Tables 4.2.6.8 and 6.1.1.4'

loop_
_geom_angle_atom_site_label_1
_geom_angle_atom_site_label_2
_geom_angle_atom_site_label_3
_geom_angle
N2' Li1 N2 2.3(4)
N2' Li1 N1 82.3(3)
N2 Li1 N1 81.5(2)
N2' Li1 N3 78.4(3)
N2 Li1 N3 80.7(2)
N1 Li1 N3 104.6(3)
N2' Li1 C5 153.0(3)
N2 Li1 C5 150.83(19)
N1 Li1 C5 96.21(18)
N3 Li1 C5 127.47(19)
N2' Li1 C4 152.7(2)
N2 Li1 C4 153.02(19)
N1 Li1 C4 124.51(18)
N3 Li1 C4 97.46(18)
C5 Li1 C4 34.51(5)
N2' Li1 N1' 80.8(3)
N2 Li1 N1' 79.9(3)
N1 Li1 N1' 1.8(4)
N3 Li1 N1' 105.1(3)
C5 Li1 N1' 97.1(2)
C4 Li1 N1' 125.9(2)
N2' Li1 C1 119.1(3)
N2 Li1 C1 117.03(18)
N1 Li1 C1 99.7(2)
N3 Li1 C1 152.03(18)
C5 Li1 C1 34.36(5)
C4 Li1 C1 56.62(6)
N1' Li1 C1 99.5(2)
N2' Li1 N3' 81.9(3)
N2 Li1 N3' 84.2(3)
N1 Li1 N3' 104.6(3)
N3 Li1 N3' 3.6(3)
C5 Li1 N3' 124.0(2)
C4 Li1 N3' 94.6(2)
N1' Li1 N3' 105.3(3)
C1 Li1 N3' 150.0(2)
N2' Li1 C3 119.3(3)
N2 Li1 C3 119.37(18)
N1 Li1 C3 152.21(19)
N3 Li1 C3 97.33(18)
C5 Li1 C3 56.45(7)
C4 Li1 C3 33.81(5)
N1' Li1 C3 152.8(2)
C1 Li1 C3 55.61(6)
N3' Li1 C3 96.2(2)
N2' Li1 C2 104.5(3)
N2 Li1 C2 103.36(18)
N1 Li1 C2 129.9(2)
N3 Li1 C2 125.52(19)
C5 Li1 C2 56.23(7)
C4 Li1 C2 55.84(6)
N1' Li1 C2 129.2(2)
C1 Li1 C2 33.37(5)
N3' Li1 C2 125.5(2)
C3 Li1 C2 33.06(5)
C2 C1 C5 108.41(12)
C2 C1 Li1 75.92(9)
C5 C1 Li1 71.07(9)
C2 C1 H1 125.8
C5 C1 H1 125.8
Li1 C1 H1 119.0
C1 C2 C3 108.02(12)
C1 C2 Li1 70.71(9)
C3 C2 Li1 72.95(9)
C1 C2 H2 126.0
C3 C2 H2 126.0
Li1 C2 H2 122.0
C2 C3 C4 108.05(13)
C2 C3 Li1 73.99(9)
C4 C3 Li1 70.43(9)
C2 C3 H3 126.0
C4 C3 H3 126.0
Li1 C3 H3 121.3
C5 C4 C3 107.90(12)
C5 C4 Li1 71.60(8)
C3 C4 Li1 75.75(9)
C5 C4 H4 126.1
C3 C4 H4 126.1
Li1 C4 H4 118.5
C1 C5 C4 107.62(13)
C1 C5 Li1 74.56(9)
C4 C5 Li1 73.89(9)
C1 C5 H5 126.2
C4 C5 H5 126.2
Li1 C5 H5 117.4
N1 C6 H6A 109.5
N1 C6 H6B 109.5
H6A C6 H6B 109.5
N1 C6 H6C 109.5
H6A C6 H6C 109.5
H6B C6 H6C 109.5
N1 C7 H7A 109.5
N1 C7 H7B 109.5
H7A C7 H7B 109.5
N1 C7 H7C 109.5
H7A C7 H7C 109.5
H7B C7 H7C 109.5
C6 N1 C7 109.6(5)
C6 N1 C8 110.3(5)
C7 N1 C8 110.4(5)
C6 N1 Li1 109.8(4)
C7 N1 Li1 114.0(5)
C8 N1 Li1 102.5(4)
N1 C8 C9 113.2(4)
N1 C8 H8A 108.9
C9 C8 H8A 108.9
N1 C8 H8B 108.9
C9 C8 H8B 108.9
H8A C8 H8B 107.8
N2 C9 C8 113.1(5)
N2 C9 H9A 109.0
C8 C9 H9A 109.0
N2 C9 H9B 109.0
C8 C9 H9B 109.0
H9A C9 H9B 107.8
C10 N2 C9 107.7(6)
C10 N2 C11 107.3(6)
C9 N2 C11 116.0(6)
C10 N2 Li1 112.4(5)
C9 N2 Li1 107.4(4)
C11 N2 Li1 106.1(5)
N2 C10 H10A 109.5
N2 C10 H10B 109.5
H10A C10 H10B 109.5
N2 C10 H10C 109.5
H10A C10 H10C 109.5
H10B C10 H10C 109.5
N2 C11 C12 111.7(6)
N2 C11 H11A 109.3
C12 C11 H11A 109.3
N2 C11 H11B 109.3
C12 C11 H11B 109.3
H11A C11 H11B 107.9
N3 C12 C11 111.2(5)
N3 C12 H12A 109.4
C11 C12 H12A 109.4
N3 C12 H12B 109.4
C11 C12 H12B 109.4
H12A C12 H12B 108.0
C14 N3 C12 110.8(5)
C14 N3 C13 107.9(5)
C12 N3 C13 109.5(5)
C14 N3 Li1 113.1(4)
C12 N3 Li1 104.0(4)
C13 N3 Li1 111.4(5)
N3 C13 H13A 109.5
N3 C13 H13B 109.5
H13A C13 H13B 109.5
N3 C13 H13C 109.5
H13A C13 H13C 109.5
H13B C13 H13C 109.5
N3 C14 H14A 109.5
N3 C14 H14B 109.5
H14A C14 H14B 109.5
N3 C14 H14C 109.5
H14A C14 H14C 109.5
H14B C14 H14C 109.5
N1' C6' H6'1 109.5
N1' C6' H6'2 109.5
H6'1 C6' H6'2 109.5
N1' C6' H6'3 109.5
H6'1 C6' H6'3 109.5
H6'2 C6' H6'3 109.5
N1' C7' H7'1 109.5
N1' C7' H7'2 109.5
H7'1 C7' H7'2 109.5
N1' C7' H7'3 109.5
H7'1 C7' H7'3 109.5
H7'2 C7' H7'3 109.5
C7' N1' C6' 107.5(5)
C7' N1' C8' 109.4(6)
C6' N1' C8' 108.2(6)
C7' N1' Li1 121.9(5)
C6' N1' Li1 111.4(5)
C8' N1' Li1 97.3(4)
N1' C8' C9' 110.6(5)
N1' C8' H8'1 109.5
C9' C8' H8'1 109.5
N1' C8' H8'2 109.5
C9' C8' H8'2 109.5
H8'1 C8' H8'2 108.1
N2' C9' C8' 112.8(6)
N2' C9' H9'1 109.0
C8' C9' H9'1 109.0
N2' C9' H9'2 109.0
C8' C9' H9'2 109.0
H9'1 C9' H9'2 107.8
C10' N2' C11' 112.7(9)
C10' N2' C9' 109.8(8)
C11' N2' C9' 105.4(8)
C10' N2' Li1 110.8(8)
C11' N2' Li1 108.1(7)
C9' N2' Li1 109.9(6)
N2' C10' H10D 109.5
N2' C10' H10E 109.5
H10D C10' H10E 109.5
N2' C10' H10F 109.5
H10D C10' H10F 109.5
H10E C10' H10F 109.5
N2' C11' C12' 110.3(8)
N2' C11' H11C 109.6
C12' C11' H11C 109.6
N2' C11' H11D 109.6
C12' C11' H11D 109.6
H11C C11' H11D 108.1
N3' C12' C11' 112.5(6)
N3' C12' H12C 109.1
C11' C12' H12C 109.1
N3' C12' H12D 109.1
C11' C12' H12D 109.1
H12C C12' H12D 107.8
C12' N3' C13' 111.0(6)
C12' N3' C14' 109.6(6)
C13' N3' C14' 107.1(7)
C12' N3' Li1 90.0(5)
C13' N3' Li1 126.7(6)
C14' N3' Li1 110.7(5)
N3' C13' H13D 109.5
N3' C13' H13E 109.5
H13D C13' H13E 109.5
N3' C13' H13F 109.5
H13D C13' H13F 109.5
H13E C13' H13F 109.5
N3' C14' H14D 109.5
N3' C14' H14E 109.5
H14D C14' H14E 109.5
N3' C14' H14F 109.5
H14D C14' H14F 109.5
H14E C14' H14F 109.5

loop_
_geom_bond_atom_site_label_1
_geom_bond_atom_site_label_2
_geom_bond_distance
Li1 N2' 2.127(10)
Li1 N2 2.227(6)
Li1 N1 2.304(9)
Li1 N3 2.312(9)
Li1 C5 2.345(2)
Li1 C4 2.374(2)
Li1 N1' 2.376(9)
Li1 C1 2.389(2)
Li1 N3' 2.424(11)
Li1 C3 2.442(2)
Li1 C2 2.455(2)
C1 C2 1.392(2)
C1 C5 1.3989(19)
C1 H1 0.9500
C2 C3 1.3935(18)
C2 H2 0.9500
C3 C4 1.4020(19)
C3 H3 0.9500
C4 C5 1.3998(19)
C4 H4 0.9500
C5 H5 0.9500
C6 N1 1.457(7)
C6 H6A 0.9800
C6 H6B 0.9800
C6 H6C 0.9800
C7 N1 1.460(7)
C7 H7A 0.9800
C7 H7B 0.9800
C7 H7C 0.9800
N1 C8 1.460(7)
C8 C9 1.520(6)
C8 H8A 0.9900
C8 H8B 0.9900
C9 N2 1.482(7)
C9 H9A 0.9900
C9 H9B 0.9900
N2 C10 1.478(7)
N2 C11 1.485(7)
C10 H10A 0.9800
C10 H10B 0.9800
C10 H10C 0.9800
C11 C12 1.512(7)
C11 H11A 0.9900
C11 H11B 0.9900
C12 N3 1.466(7)
C12 H12A 0.9900
C12 H12B 0.9900
N3 C14 1.464(7)
N3 C13 1.471(7)
C13 H13A 0.9800
C13 H13B 0.9800
C13 H13C 0.9800
C14 H14A 0.9800
C14 H14B 0.9800
C14 H14C 0.9800
C6' N1' 1.479(8)
C6' H6'1 0.9800
C6' H6'2 0.9800
C6' H6'3 0.9800
C7' N1' 1.472(9)
C7' H7'1 0.9800
C7' H7'2 0.9800
C7' H7'3 0.9800
N1' C8' 1.480(9)
C8' C9' 1.493(7)
C8' H8'1 0.9900
C8' H8'2 0.9900
C9' N2' 1.481(9)
C9' H9'1 0.9900
C9' H9'2 0.9900
N2' C10' 1.460(10)
N2' C11' 1.478(10)
C10' H10D 0.9800
C10' H10E 0.9800
C10' H10F 0.9800
C11' C12' 1.505(9)
C11' H11C 0.9900
C11' H11D 0.9900
C12' N3' 1.454(9)
C12' H12C 0.9900
C12' H12D 0.9900
N3' C13' 1.467(10)
N3' C14' 1.483(9)
C13' H13D 0.9800
C13' H13E 0.9800
C13' H13F 0.9800
C14' H14D 0.9800
C14' H14E 0.9800
C14' H14F 0.9800

loop_
_geom_torsion_atom_site_label_1
_geom_torsion_atom_site_label_2
_geom_torsion_atom_site_label_3
_geom_torsion_atom_site_label_4
_geom_torsion
N2' Li1 C1 C2 71.1(3)
N2 Li1 C1 C2 72.4(2)
N1 Li1 C1 C2 157.6(2)
N3 Li1 C1 C2 -52.6(4)
C5 Li1 C1 C2 -115.48(12)
C4 Li1 C1 C2 -77.18(9)
N1' Li1 C1 C2 155.8(2)
N3' Li1 C1 C2 -58.8(5)
C3 Li1 C1 C2 -36.18(8)
N2' Li1 C1 C5 -173.4(3)
N2 Li1 C1 C5 -172.2(2)
N1 Li1 C1 C5 -86.9(2)
N3 Li1 C1 C5 62.9(4)
C4 Li1 C1 C5 38.30(8)
N1' Li1 C1 C5 -88.7(2)
N3' Li1 C1 C5 56.7(5)
C3 Li1 C1 C5 79.30(9)
C2 Li1 C1 C5 115.48(12)
C5 C1 C2 C3 -0.29(13)
Li1 C1 C2 C3 63.86(10)
C5 C1 C2 Li1 -64.16(9)
N2' Li1 C2 C1 -121.3(3)
N2 Li1 C2 C1 -119.25(19)
N1 Li1 C2 C1 -29.3(2)
N3 Li1 C2 C1 152.8(2)
C5 Li1 C2 C1 37.80(8)
C4 Li1 C2 C1 79.70(9)
N1' Li1 C2 C1 -31.5(3)
N3' Li1 C2 C1 148.3(3)
C3 Li1 C2 C1 116.75(12)
N2' Li1 C2 C3 121.9(3)
N2 Li1 C2 C3 124.00(19)
N1 Li1 C2 C3 -146.0(2)
N3 Li1 C2 C3 36.0(2)
C5 Li1 C2 C3 -78.95(9)
C4 Li1 C2 C3 -37.05(8)
N1' Li1 C2 C3 -148.2(3)
C1 Li1 C2 C3 -116.75(12)
N3' Li1 C2 C3 31.6(3)
C1 C2 C3 C4 0.20(13)
Li1 C2 C3 C4 62.61(10)
C1 C2 C3 Li1 -62.41(10)
N2' Li1 C3 C2 -70.4(3)
N2 Li1 C3 C2 -67.8(2)
N1 Li1 C3 C2 66.9(4)
N3 Li1 C3 C2 -151.2(2)
C5 Li1 C3 C2 78.25(9)
C4 Li1 C3 C2 116.37(12)
N1' Li1 C3 C2 63.1(5)
C1 Li1 C3 C2 36.53(8)
N3' Li1 C3 C2 -154.6(2)
N2' Li1 C3 C4 173.2(3)
N2 Li1 C3 C4 175.9(2)
N1 Li1 C3 C4 -49.5(4)
N3 Li1 C3 C4 92.47(19)
C5 Li1 C3 C4 -38.12(8)
N1' Li1 C3 C4 -53.2(5)
C1 Li1 C3 C4 -79.84(9)
N3' Li1 C3 C4 89.0(2)
C2 Li1 C3 C4 -116.37(12)
C2 C3 C4 C5 -0.03(13)
Li1 C3 C4 C5 64.90(9)
C2 C3 C4 Li1 -64.93(10)
N2' Li1 C4 C5 -127.7(6)
N2 Li1 C4 C5 -122.7(4)
N1 Li1 C4 C5 39.8(3)
N3 Li1 C4 C5 153.2(2)
N1' Li1 C4 C5 38.4(3)
C1 Li1 C4 C5 -38.14(8)
N3' Li1 C4 C5 151.0(2)
C3 Li1 C4 C5 -114.75(12)
C2 Li1 C4 C5 -78.54(9)
N2' Li1 C4 C3 -13.0(6)
N2 Li1 C4 C3 -7.9(4)
N1 Li1 C4 C3 154.5(3)
N3 Li1 C4 C3 -92.05(19)
C5 Li1 C4 C3 114.75(12)
N1' Li1 C4 C3 153.1(3)
C1 Li1 C4 C3 76.61(9)
N3' Li1 C4 C3 -94.3(2)
C2 Li1 C4 C3 36.21(8)
C2 C1 C5 C4 0.27(13)
Li1 C1 C5 C4 -67.07(10)
C2 C1 C5 Li1 67.34(10)
C3 C4 C5 C1 -0.15(13)
Li1 C4 C5 C1 67.52(10)
C3 C4 C5 Li1 -67.67(10)
N2' Li1 C5 C1 12.8(5)
N2 Li1 C5 C1 14.4(4)
N1 Li1 C5 C1 98.0(2)
N3 Li1 C5 C1 -148.3(2)
C4 Li1 C5 C1 -113.99(12)
N1' Li1 C5 C1 96.4(2)
N3' Li1 C5 C1 -149.7(3)
C3 Li1 C5 C1 -76.66(9)
C2 Li1 C5 C1 -36.68(8)
N2' Li1 C5 C4 126.8(5)
N2 Li1 C5 C4 128.4(4)
N1 Li1 C5 C4 -148.0(2)
N3 Li1 C5 C4 -34.3(2)
N1' Li1 C5 C4 -149.6(2)
C1 Li1 C5 C4 113.99(12)
N3' Li1 C5 C4 -35.7(3)
C3 Li1 C5 C4 37.33(8)
C2 Li1 C5 C4 77.31(9)
N2' Li1 N1 C6 98.2(5)
N2 Li1 N1 C6 96.0(4)
N3 Li1 N1 C6 174.0(4)
C5 Li1 N1 C6 -54.7(4)
C4 Li1 N1 C6 -76.1(4)
N1' Li1 N1 C6 65(12)
C1 Li1 N1 C6 -20.2(4)
N3' Li1 N1 C6 177.7(4)
C3 Li1 N1 C6 -45.2(7)
C2 Li1 N1 C6 -4.3(5)
N2' Li1 N1 C7 -138.4(5)
N2 Li1 N1 C7 -140.6(4)
N3 Li1 N1 C7 -62.6(5)
C5 Li1 N1 C7 68.8(4)
C4 Li1 N1 C7 47.4(5)
N1' Li1 N1 C7 -171(12)
C1 Li1 N1 C7 103.3(4)
N3' Li1 N1 C7 -58.8(5)
C3 Li1 N1 C7 78.3(6)
C2 Li1 N1 C7 119.1(4)
N2' Li1 N1 C8 -19.0(4)
N2 Li1 N1 C8 -21.2(4)
N3 Li1 N1 C8 56.8(4)
C5 Li1 N1 C8 -171.9(3)
C4 Li1 N1 C8 166.7(2)
N1' Li1 N1 C8 -52(12)
C1 Li1 N1 C8 -137.4(3)
N3' Li1 N1 C8 60.5(4)
C3 Li1 N1 C8 -162.4(2)
C2 Li1 N1 C8 -121.5(3)
C6 N1 C8 C9 -71.6(6)
C7 N1 C8 C9 167.1(5)
Li1 N1 C8 C9 45.2(5)
N1 C8 C9 N2 -55.5(7)
C8 C9 N2 C10 152.2(6)
C8 C9 N2 C11 -87.5(7)
C8 C9 N2 Li1 30.9(6)
N2' Li1 N2 C10 126(10)
N1 Li1 N2 C10 -123.2(6)
N3 Li1 N2 C10 130.4(5)
C5 Li1 N2 C10 -35.8(7)
C4 Li1 N2 C10 42.2(7)
N1' Li1 N2 C10 -122.3(6)
C1 Li1 N2 C10 -26.7(6)
N3' Li1 N2 C10 131.1(6)
C3 Li1 N2 C10 37.2(6)
C2 Li1 N2 C10 5.9(5)
N2' Li1 N2 C9 -116(10)
N1 Li1 N2 C9 -4.9(4)
N3 Li1 N2 C9 -111.3(4)
C5 Li1 N2 C9 82.6(6)
C4 Li1 N2 C9 160.6(4)
N1' Li1 N2 C9 -3.9(4)
C1 Li1 N2 C9 91.7(4)
N3' Li1 N2 C9 -110.6(5)
C3 Li1 N2 C9 155.5(4)
C2 Li1 N2 C9 124.2(4)
N2' Li1 N2 C11 9(9)
N1 Li1 N2 C11 119.8(5)
N3 Li1 N2 C11 13.4(5)
C5 Li1 N2 C11 -152.8(4)
C4 Li1 N2 C11 -74.8(6)
N1' Li1 N2 C11 120.7(5)
C1 Li1 N2 C11 -143.7(4)
N3' Li1 N2 C11 14.1(5)
C3 Li1 N2 C11 -79.8(5)
C2 Li1 N2 C11 -111.1(5)
C10 N2 C11 C12 -161.9(6)
C9 N2 C11 C12 77.7(8)
Li1 N2 C11 C12 -41.4(7)
N2 C11 C12 N3 60.6(7)
C11 C12 N3 C14 79.0(7)
C11 C12 N3 C13 -162.0(5)
C11 C12 N3 Li1 -42.8(5)
N2' Li1 N3 C14 -104.6(5)
N2 Li1 N3 C14 -104.8(4)
N1 Li1 N3 C14 176.7(4)
C5 Li1 N3 C14 66.8(5)
C4 Li1 N3 C14 48.0(4)
N1' Li1 N3 C14 178.4(4)
C1 Li1 N3 C14 27.5(7)
N3' Li1 N3 C14 86(6)
C3 Li1 N3 C14 13.9(4)
C2 Li1 N3 C14 -4.9(5)
N2' Li1 N3 C12 15.8(4)
N2 Li1 N3 C12 15.6(3)
N1 Li1 N3 C12 -63.0(4)
C5 Li1 N3 C12 -172.9(2)
C4 Li1 N3 C12 168.4(3)
N1' Li1 N3 C12 -61.2(4)
C1 Li1 N3 C12 147.9(3)
N3' Li1 N3 C12 -154(6)
C3 Li1 N3 C12 134.3(3)
C2 Li1 N3 C12 115.4(3)
N2' Li1 N3 C13 133.6(4)
N2 Li1 N3 C13 133.4(4)
N1 Li1 N3 C13 54.8(4)
C5 Li1 N3 C13 -55.0(4)
C4 Li1 N3 C13 -73.8(4)
N1' Li1 N3 C13 56.6(4)
C1 Li1 N3 C13 -94.3(5)
N3' Li1 N3 C13 -36(6)
C3 Li1 N3 C13 -107.9(4)
C2 Li1 N3 C13 -126.8(3)
N2' Li1 N1' C7' -89.0(6)
N2 Li1 N1' C7' -91.2(6)
N1 Li1 N1' C7' 58(12)
N3 Li1 N1' C7' -13.8(6)
C5 Li1 N1' C7' 118.1(5)
C4 Li1 N1' C7' 97.4(5)
C1 Li1 N1' C7' 152.8(5)
N3' Li1 N1' C7' -10.1(6)
C3 Li1 N1' C7' 130.8(5)
C2 Li1 N1' C7' 169.7(4)
N2' Li1 N1' C6' 142.3(6)
N2 Li1 N1' C6' 140.1(5)
N1 Li1 N1' C6' -71(12)
N3 Li1 N1' C6' -142.5(5)
C5 Li1 N1' C6' -10.6(5)
C4 Li1 N1' C6' -31.3(6)
C1 Li1 N1' C6' 24.1(5)
N3' Li1 N1' C6' -138.8(5)
C3 Li1 N1' C6' 2.1(9)
C2 Li1 N1' C6' 41.0(6)
N2' Li1 N1' C8' 29.4(4)
N2 Li1 N1' C8' 27.2(4)
N1 Li1 N1' C8' 176(12)
N3 Li1 N1' C8' 104.6(4)
C5 Li1 N1' C8' -123.5(4)
C4 Li1 N1' C8' -144.2(3)
C1 Li1 N1' C8' -88.8(4)
N3' Li1 N1' C8' 108.3(4)
C3 Li1 N1' C8' -110.8(5)
C2 Li1 N1' C8' -71.9(5)
C7' N1' C8' C9' 74.8(6)
C6' N1' C8' C9' -168.3(5)
Li1 N1' C8' C9' -52.9(5)
N1' C8' C9' N2' 59.3(8)
C8' C9' N2' C10' 95.2(9)
C8' C9' N2' C11' -143.2(7)
C8' C9' N2' Li1 -27.0(8)
N2 Li1 N2' C10' -56(9)
N1 Li1 N2' C10' -124.9(8)
N3 Li1 N2' C10' 128.4(8)
C5 Li1 N2' C10' -36.4(10)
C4 Li1 N2' C10' 44.7(10)
N1' Li1 N2' C10' -123.9(8)
C1 Li1 N2' C10' -28.1(8)
N3' Li1 N2' C10' 129.1(8)
C3 Li1 N2' C10' 36.5(8)
C2 Li1 N2' C10' 4.4(8)
N1 Li1 N2' C11' 111.2(7)
N3 Li1 N2' C11' 4.5(7)
C5 Li1 N2' C11' -160.3(6)
C4 Li1 N2' C11' -79.2(9)
N1' Li1 N2' C11' 112.2(7)
C1 Li1 N2' C11' -152.0(6)
N3' Li1 N2' C11' 5.2(7)
C3 Li1 N2' C11' -87.4(7)
C2 Li1 N2' C11' -119.5(7)
N2 Li1 N2' C9' 66(9)
N1 Li1 N2' C9' -3.3(6)
N3 Li1 N2' C9' -110.0(6)
C5 Li1 N2' C9' 85.2(8)
C4 Li1 N2' C9' 166.3(4)
N1' Li1 N2' C9' -2.3(6)
C1 Li1 N2' C9' 93.4(6)
N3' Li1 N2' C9' -109.3(6)
C3 Li1 N2' C9' 158.0(5)
C2 Li1 N2' C9' 126.0(6)
C10' N2' C11' C12' -97.3(11)
C9' N2' C11' C12' 142.9(8)
Li1 N2' C11' C12' 25.4(10)
N2' C11' C12' N3' -67.9(10)
C11' C12' N3' C13' -69.0(9)
C11' C12' N3' C14' 172.9(7)
C11' C12' N3' Li1 60.8(6)
N2' Li1 N3' C12' -33.9(4)
N2 Li1 N3' C12' -34.2(4)
N1 Li1 N3' C12' -113.8(4)
N3 Li1 N3' C12' -23(6)
C5 Li1 N3' C12' 138.2(3)
C4 Li1 N3' C12' 118.8(4)
N1' Li1 N3' C12' -112.0(4)
C1 Li1 N3' C12' 103.4(5)
C3 Li1 N3' C12' 84.8(4)
C2 Li1 N3' C12' 68.2(4)
N2' Li1 N3' C13' 82.7(6)
N2 Li1 N3' C13' 82.5(6)
N1 Li1 N3' C13' 2.9(7)
N3 Li1 N3' C13' 93(6)
C5 Li1 N3' C13' -105.2(6)
C4 Li1 N3' C13' -124.6(6)
N1' Li1 N3' C13' 4.6(7)
C1 Li1 N3' C13' -139.9(5)
C3 Li1 N3' C13' -158.5(6)
C2 Li1 N3' C13' -175.2(5)
N2' Li1 N3' C14' -145.0(6)
N2 Li1 N3' C14' -145.2(5)
N1 Li1 N3' C14' 135.2(5)
N3 Li1 N3' C14' -135(6)
C5 Li1 N3' C14' 27.1(6)
C4 Li1 N3' C14' 7.7(5)
N1' Li1 N3' C14' 136.9(5)
C1 Li1 N3' C14' -7.6(8)
C3 Li1 N3' C14' -26.2(5)
C2 Li1 N3' C14' -42.9(6)
